data_7000721
loop_
_publ_author_name
'Park-Gehrke, Lisa S.'
'Freudenthal, John'
'Kaminsky, Werner'
'DiPasquale, Antonio G.'
'Mayer, James M.'

_publ_section_title
;
 Synthesis and oxidation of Cp*IrIII compounds: functionalization of a
 Cp* methyl group
;
_journal_issue 11
_journal_name_full 'Dalton Transactions'
_journal_page_first 1972
_journal_page_last 1983
_journal_paper_doi 10.1039/b820839e
_journal_year 2009
_chemical_formula_sum 'C26 H31 Ir N2 O5 S'
_chemical_formula_weight 675.79
_chemical_name_common LP007
_chemical_name_systematic MAYER21
_space_group.centring_type P

_space_group_IT_number 2
_space_group.IT_number 2

_symmetry_cell_setting triclinic
_symmetry_space_group_name_Hall '-P 1'
_symmetry_space_group_name_H-M 'P -1'
_atom_sites_solution_hydrogens geom
_atom_sites_solution_primary Patterson
_atom_sites_solution_secondary difmap
_audit_creation_method SHELXL-97
_cell_angle_alpha 76.821(4)
_cell_angle_beta 87.514(4)
_cell_angle_gamma 63.397(3)
_cell_formula_units_Z 2
_cell_length_a 8.686(3)
_cell_length_b 8.726(3)
_cell_length_c 19.065(6)
_cell_measurement_reflns_used 5761
_cell_measurement_temperature 143(2)
_cell_measurement_theta_max 26.21
_cell_measurement_theta_min 3.13
_cell_volume 1255.1(7)
_computing_cell_refinement 'Bruker SAINT'
_computing_data_collection 'Bruker APEX2'
_computing_data_reduction 'Bruker SAINT'
_computing_molecular_graphics ORTEP-32
_computing_publication_material WinGX
_computing_structure_refinement SHELXL-97
_computing_structure_solution DIRDIF-99
_diffrn_ambient_temperature 143(2)
_diffrn_measured_fraction_theta_full 0.987
_diffrn_measured_fraction_theta_max 0.890
_diffrn_measurement_device_type 'Bruker SMART 1000 CCD'
_diffrn_measurement_method 'omega scans'
_diffrn_radiation_monochromator graphite
_diffrn_radiation_source 'fine-focus sealed tube'
_diffrn_radiation_type MoK\a
_diffrn_radiation_wavelength 0.71073
_diffrn_reflns_av_R_equivalents 0.0423
_diffrn_reflns_av_sigmaI/netI 0.0687
_diffrn_reflns_limit_h_max 10
_diffrn_reflns_limit_h_min -11
_diffrn_reflns_limit_k_max 10
_diffrn_reflns_limit_k_min -10
_diffrn_reflns_limit_l_max 23
_diffrn_reflns_limit_l_min -22
_diffrn_reflns_number 11426
_diffrn_reflns_theta_full 25.00
_diffrn_reflns_theta_max 27.02
_diffrn_reflns_theta_min 3.05
_exptl_absorpt_coefficient_mu 5.442
_exptl_absorpt_correction_T_max 0.8990
_exptl_absorpt_correction_T_min 0.6700
_exptl_absorpt_correction_type multi-scan
_exptl_absorpt_process_details SADABS
_exptl_crystal_colour yellow
_exptl_crystal_density_diffrn 1.788
_exptl_crystal_density_method 'not measured'
_exptl_crystal_description plate
_exptl_crystal_F_000 668
_exptl_crystal_size_max 0.08
_exptl_crystal_size_mid 0.04
_exptl_crystal_size_min 0.02
_refine_diff_density_max 1.909
_refine_diff_density_min -1.107
_refine_diff_density_rms 0.193
_refine_ls_extinction_method none
_refine_ls_goodness_of_fit_ref 1.058
_refine_ls_hydrogen_treatment mixed
_refine_ls_matrix_type full
_refine_ls_number_parameters 329
_refine_ls_number_reflns 4877
_refine_ls_number_restraints 0
_refine_ls_restrained_S_all 1.058
_refine_ls_R_factor_all 0.0587
_refine_ls_R_factor_gt 0.0384
_refine_ls_shift/su_max 0.000
_refine_ls_shift/su_mean 0.000
_refine_ls_structure_factor_coef Fsqd
_refine_ls_weighting_details 'calc w=1/[\s^2^(Fo^2^)+(0.0334P)^2^+0.6619P] where P=(Fo^2^+2Fc^2^)/3'
_refine_ls_weighting_scheme calc
_refine_ls_wR_factor_gt 0.0702
_refine_ls_wR_factor_ref 0.0766
_reflns_number_gt 3948
_reflns_number_total 4877
_reflns_threshold_expression >2sigma(I)
_cod_data_source_file b820839e.txt
_cod_data_source_block shelxl6
_cod_depositor_comments
;
The following automatic conversions were performed:
'_symmetry_cell_setting' value 'Triclinic' changed to 'triclinic'
according to '/home/saulius/struct/CIF-dictionaries/cif_core.dic'
dictionary named 'cif_core.dic' version 2.4.1 from 2010-06-29.

Automatic conversion script
Id: cif_fix_enum 1527 2010-12-29 10:47:43Z saulius 

The following automatic conversions were performed:

'_space_group.centring_type' value 'primitive' was replaced with the
value 'P' as specified in the replacement file
'/home/antanas/src/cod-tools/trunk/data/replacement-values/replacement_values.lst'.

Automatic conversion script
Id: cif_fix_values 5642 2017-10-24 12:04:52Z antanas 
;
_cod_original_sg_symbol_H-M P-1
_cod_database_code 7000721

loop_
_symmetry_equiv_pos_as_xyz
'x, y, z'
'-x, -y, -z'

loop_
_atom_site_label
_atom_site_type_symbol
_atom_site_fract_x
_atom_site_fract_y
_atom_site_fract_z
_atom_site_U_iso_or_equiv
_atom_site_adp_type
_atom_site_occupancy
_atom_site_symmetry_multiplicity
_atom_site_calc_flag
_atom_site_refinement_flags
_atom_site_disorder_assembly
_atom_site_disorder_group
C1 C 0.2295(7) 0.2316(8) 0.1306(3) 0.0193(14) Uani 1 1 d . . .
C2 C 0.2000(7) 0.0913(8) 0.1161(3) 0.0200(14) Uani 1 1 d . . .
C3 C 0.2716(8) -0.0583(8) 0.1749(3) 0.0208(14) Uani 1 1 d . . .
C4 C 0.3545(7) -0.0142(8) 0.2277(3) 0.0203(14) Uani 1 1 d . . .
C5 C 0.3308(7) 0.1607(8) 0.1982(3) 0.0205(14) Uani 1 1 d . . .
C6 C 0.1865(9) 0.4068(8) 0.0804(4) 0.0323(17) Uani 1 1 d . . .
H6A H 0.1773 0.4914 0.1084 0.049 Uiso 1 1 calc R . .
H6B H 0.0764 0.4492 0.0532 0.049 Uiso 1 1 calc R . .
H6C H 0.2777 0.3943 0.0468 0.049 Uiso 1 1 calc R . .
C7 C 0.0981(9) 0.1034(9) 0.0516(4) 0.0322(17) Uani 1 1 d . . .
H7A H 0.1771 0.0388 0.0187 0.048 Uiso 1 1 calc R . .
H7B H 0.0315 0.2274 0.0266 0.048 Uiso 1 1 calc R . .
H7C H 0.0191 0.0519 0.0675 0.048 Uiso 1 1 calc R . .
C8 C 0.2732(8) -0.2327(8) 0.1822(4) 0.0262(16) Uani 1 1 d . . .
H8A H 0.1798 -0.2192 0.1505 0.039 Uiso 1 1 calc R . .
H8B H 0.2565 -0.2782 0.2324 0.039 Uiso 1 1 calc R . .
H8C H 0.3842 -0.3154 0.1685 0.039 Uiso 1 1 calc R . .
C9 C 0.4504(8) -0.1338(8) 0.2967(4) 0.0279(16) Uani 1 1 d . . .
H9A H 0.5727 -0.1986 0.2885 0.042 Uiso 1 1 calc R . .
H9B H 0.4032 -0.2174 0.3150 0.042 Uiso 1 1 calc R . .
H9C H 0.4385 -0.0643 0.3322 0.042 Uiso 1 1 calc R . .
C10 C 0.3983(8) 0.2573(8) 0.2338(4) 0.0279(16) Uani 1 1 d . . .
H10A H 0.5081 0.2461 0.2143 0.042 Uiso 1 1 calc R . .
H10B H 0.4162 0.2067 0.2860 0.042 Uiso 1 1 calc R . .
H10C H 0.3146 0.3822 0.2244 0.042 Uiso 1 1 calc R . .
C11 C -0.2733(7) 0.4280(8) 0.1455(3) 0.0167(13) Uani 1 1 d . . .
C12 C -0.2353(7) 0.5709(7) 0.1602(3) 0.0171(13) Uani 1 1 d . . .
C13 C -0.3222(7) 0.7375(7) 0.1135(3) 0.0196(13) Uani 1 1 d . . .
H13 H -0.3993 0.7532 0.0757 0.024 Uiso 1 1 calc R . .
C14 C -0.2986(8) 0.8799(8) 0.1210(4) 0.0263(15) Uani 1 1 d . . .
H14 H -0.3612 0.9928 0.0897 0.032 Uiso 1 1 calc R . .
C15 C -0.1836(8) 0.8549(8) 0.1742(3) 0.0227(14) Uani 1 1 d . . .
H15 H -0.1649 0.9513 0.1793 0.027 Uiso 1 1 calc R . .
C16 C -0.0943(8) 0.6930(8) 0.2206(3) 0.0238(15) Uani 1 1 d . . .
H16 H -0.0144 0.6789 0.2569 0.029 Uiso 1 1 calc R . .
C17 C -0.1199(7) 0.5476(7) 0.2150(3) 0.0165(13) Uani 1 1 d . . .
C18 C -0.1758(8) 0.3245(8) 0.3882(3) 0.0242(15) Uani 1 1 d . . .
C19 C -0.1568(10) 0.2387(10) 0.4597(4) 0.0396(19) Uani 1 1 d . . .
H19 H -0.0477 0.1883 0.4856 0.048 Uiso 1 1 calc R . .
C20 C -0.2941(10) 0.2250(10) 0.4942(4) 0.043(2) Uani 1 1 d . . .
H20 H -0.2775 0.1636 0.5435 0.051 Uiso 1 1 calc R . .
C21 C -0.4563(9) 0.2988(9) 0.4589(4) 0.0313(17) Uani 1 1 d . . .
C22 C -0.4719(9) 0.3799(8) 0.3872(4) 0.0287(16) Uani 1 1 d . . .
H22 H -0.5810 0.4290 0.3615 0.034 Uiso 1 1 calc R . .
C23 C -0.3368(8) 0.3932(8) 0.3510(3) 0.0242(15) Uani 1 1 d . . .
H23 H -0.3525 0.4487 0.3010 0.029 Uiso 1 1 calc R . .
C24 C -0.6040(10) 0.2847(12) 0.4975(4) 0.049(2) Uani 1 1 d . . .
H24A H -0.6512 0.3733 0.5264 0.073 Uiso 1 1 calc R . .
H24B H -0.5640 0.1668 0.5292 0.073 Uiso 1 1 calc R . .
H24C H -0.6938 0.3049 0.4622 0.073 Uiso 1 1 calc R . .
C25 C -0.0775(8) -0.0339(8) 0.3327(4) 0.0214(14) Uani 1 1 d . . .
C26 C -0.1696(9) -0.1113(9) 0.3836(4) 0.0322(17) Uani 1 1 d . . .
H26A H -0.2675 -0.1061 0.3577 0.048 Uiso 1 1 calc R . .
H26B H -0.2118 -0.0450 0.4212 0.048 Uiso 1 1 calc R . .
H26C H -0.0910 -0.2344 0.4058 0.048 Uiso 1 1 calc R . .
N1 N -0.0244(6) 0.3781(6) 0.2627(3) 0.0166(11) Uani 1 1 d . . .
N2 N -0.0092(6) 0.0270(6) 0.2925(3) 0.0196(11) Uani 1 1 d . . .
O1 O -0.1687(5) 0.2642(5) 0.1708(2) 0.0203(9) Uani 1 1 d . . .
O2 O -0.4072(5) 0.4701(5) 0.1097(2) 0.0242(10) Uani 1 1 d . . .
O3 O 0.1511(5) 0.1852(5) 0.3748(2) 0.0256(10) Uani 1 1 d . . .
O4 O -0.0037(6) 0.5018(6) 0.3679(2) 0.0315(11) Uani 1 1 d . . .
O5 O 0.6314(8) 0.2621(7) 0.0080(3) 0.0404(15) Uani 1 1 d . . .
S1 S 0.0022(2) 0.3496(2) 0.34771(9) 0.0218(4) Uani 1 1 d . . .
Ir1 Ir 0.08385(3) 0.16189(3) 0.213356(14) 0.01734(8) Uani 1 1 d . . .
H5X H 0.583(8) 0.331(8) -0.025(4) 0.021 Uiso 1 1 d . . .
H5Y H 0.630(8) 0.297(8) 0.041(4) 0.021 Uiso 1 1 d . . .

loop_
_atom_site_aniso_label
_atom_site_aniso_U_11
_atom_site_aniso_U_22
_atom_site_aniso_U_33
_atom_site_aniso_U_23
_atom_site_aniso_U_13
_atom_site_aniso_U_12
C1 0.013(3) 0.019(3) 0.020(3) -0.001(3) 0.001(3) -0.003(3)
C2 0.011(3) 0.022(3) 0.026(4) -0.009(3) 0.006(3) -0.005(3)
C3 0.019(3) 0.017(3) 0.027(4) -0.012(3) 0.010(3) -0.007(3)
C4 0.012(3) 0.019(3) 0.024(4) -0.003(3) 0.007(3) -0.003(3)
C5 0.015(3) 0.022(3) 0.031(4) -0.013(3) 0.007(3) -0.012(3)
C6 0.042(4) 0.028(4) 0.027(4) 0.002(3) 0.014(3) -0.021(4)
C7 0.032(4) 0.042(4) 0.027(4) -0.015(3) 0.006(3) -0.017(4)
C8 0.015(3) 0.019(3) 0.044(4) -0.011(3) 0.009(3) -0.006(3)
C9 0.024(4) 0.017(3) 0.035(4) -0.003(3) 0.004(3) -0.004(3)
C10 0.030(4) 0.027(4) 0.038(4) -0.013(3) 0.011(3) -0.020(3)
C11 0.016(3) 0.021(3) 0.015(3) -0.007(3) 0.009(3) -0.009(3)
C12 0.020(3) 0.017(3) 0.018(3) -0.008(3) 0.010(3) -0.010(3)
C13 0.019(3) 0.020(3) 0.014(3) 0.001(3) 0.001(3) -0.006(3)
C14 0.025(4) 0.019(3) 0.031(4) -0.004(3) 0.010(3) -0.008(3)
C15 0.029(4) 0.015(3) 0.029(4) -0.008(3) 0.012(3) -0.014(3)
C16 0.023(3) 0.025(4) 0.023(4) -0.006(3) 0.006(3) -0.011(3)
C17 0.018(3) 0.013(3) 0.017(3) -0.007(3) 0.009(3) -0.006(3)
C18 0.030(4) 0.018(3) 0.021(4) -0.005(3) 0.006(3) -0.008(3)
C19 0.039(4) 0.056(5) 0.020(4) -0.001(4) -0.002(3) -0.021(4)
C20 0.041(5) 0.055(5) 0.025(4) 0.000(4) 0.005(4) -0.020(4)
C21 0.039(4) 0.041(4) 0.023(4) -0.008(3) 0.008(3) -0.027(4)
C22 0.026(4) 0.033(4) 0.027(4) -0.008(3) 0.003(3) -0.012(3)
C23 0.027(4) 0.018(3) 0.018(4) -0.001(3) 0.001(3) -0.004(3)
C24 0.048(5) 0.073(6) 0.036(5) -0.015(4) 0.015(4) -0.038(5)
C25 0.020(3) 0.014(3) 0.026(4) -0.008(3) 0.000(3) -0.003(3)
C26 0.040(4) 0.043(4) 0.025(4) -0.007(3) 0.009(3) -0.030(4)
N1 0.018(3) 0.015(3) 0.015(3) -0.005(2) 0.001(2) -0.006(2)
N2 0.023(3) 0.020(3) 0.019(3) -0.005(2) 0.000(2) -0.012(2)
O1 0.017(2) 0.016(2) 0.027(3) -0.0073(19) 0.0016(19) -0.0054(19)
O2 0.024(2) 0.025(2) 0.025(3) -0.006(2) -0.006(2) -0.011(2)
O3 0.023(2) 0.022(2) 0.024(3) -0.004(2) -0.003(2) -0.003(2)
O4 0.043(3) 0.029(3) 0.028(3) -0.011(2) 0.001(2) -0.019(2)
O5 0.058(4) 0.022(3) 0.031(3) -0.008(2) -0.013(3) -0.008(3)
S1 0.0235(8) 0.0204(8) 0.0221(9) -0.0069(7) 0.0006(7) -0.0093(7)
Ir1 0.01567(13) 0.01437(12) 0.02020(14) -0.00449(9) 0.00243(9) -0.00513(9)

loop_
_atom_type_symbol
_atom_type_description
_atom_type_scat_dispersion_real
_atom_type_scat_dispersion_imag
_atom_type_scat_source
C C 0.0033 0.0016 'International Tables Vol C Tables 4.2.6.8 and 6.1.1.4'
H H 0.0000 0.0000 'International Tables Vol C Tables 4.2.6.8 and 6.1.1.4'
N N 0.0061 0.0033 'International Tables Vol C Tables 4.2.6.8 and 6.1.1.4'
O O 0.0106 0.0060 'International Tables Vol C Tables 4.2.6.8 and 6.1.1.4'
S S 0.1246 0.1234 'International Tables Vol C Tables 4.2.6.8 and 6.1.1.4'
Ir Ir -1.4442 7.9887 'International Tables Vol C Tables 4.2.6.8 and 6.1.1.4'

loop_
_geom_angle_atom_site_label_1
_geom_angle_atom_site_label_2
_geom_angle_atom_site_label_3
_geom_angle
_geom_angle_site_symmetry_1
_geom_angle_site_symmetry_3
_geom_angle_publ_flag
C5 C1 C2 106.3(5) . . ?
C5 C1 C6 126.3(6) . . ?
C2 C1 C6 126.8(6) . . ?
C5 C1 Ir1 71.0(3) . . ?
C2 C1 Ir1 71.2(3) . . ?
C6 C1 Ir1 129.3(4) . . ?
C3 C2 C1 109.6(5) . . ?
C3 C2 C7 124.4(6) . . ?
C1 C2 C7 125.9(6) . . ?
C3 C2 Ir1 70.6(3) . . ?
C1 C2 Ir1 69.4(3) . . ?
C7 C2 Ir1 122.9(4) . . ?
C2 C3 C4 107.3(5) . . ?
C2 C3 C8 127.7(6) . . ?
C4 C3 C8 124.9(6) . . ?
C2 C3 Ir1 70.9(3) . . ?
C4 C3 Ir1 69.7(3) . . ?
C8 C3 Ir1 126.9(4) . . ?
C5 C4 C3 106.7(5) . . ?
C5 C4 C9 127.3(6) . . ?
C3 C4 C9 126.0(5) . . ?
C5 C4 Ir1 70.8(3) . . ?
C3 C4 Ir1 70.2(3) . . ?
C9 C4 Ir1 125.9(4) . . ?
C4 C5 C1 109.9(5) . . ?
C4 C5 C10 124.6(6) . . ?
C1 C5 C10 125.4(5) . . ?
C4 C5 Ir1 70.4(3) . . ?
C1 C5 Ir1 69.7(3) . . ?
C10 C5 Ir1 125.2(4) . . ?
C1 C6 H6A 109.5 . . ?
C1 C6 H6B 109.5 . . ?
H6A C6 H6B 109.5 . . ?
C1 C6 H6C 109.5 . . ?
H6A C6 H6C 109.5 . . ?
H6B C6 H6C 109.5 . . ?
C2 C7 H7A 109.5 . . ?
C2 C7 H7B 109.5 . . ?
H7A C7 H7B 109.5 . . ?
C2 C7 H7C 109.5 . . ?
H7A C7 H7C 109.5 . . ?
H7B C7 H7C 109.5 . . ?
C3 C8 H8A 109.5 . . ?
C3 C8 H8B 109.5 . . ?
H8A C8 H8B 109.5 . . ?
C3 C8 H8C 109.5 . . ?
H8A C8 H8C 109.5 . . ?
H8B C8 H8C 109.5 . . ?
C4 C9 H9A 109.5 . . ?
C4 C9 H9B 109.5 . . ?
H9A C9 H9B 109.5 . . ?
C4 C9 H9C 109.5 . . ?
H9A C9 H9C 109.5 . . ?
H9B C9 H9C 109.5 . . ?
C5 C10 H10A 109.5 . . ?
C5 C10 H10B 109.5 . . ?
H10A C10 H10B 109.5 . . ?
C5 C10 H10C 109.5 . . ?
H10A C10 H10C 109.5 . . ?
H10B C10 H10C 109.5 . . ?
O2 C11 O1 120.4(5) . . ?
O2 C11 C12 119.1(5) . . ?
O1 C11 C12 120.5(5) . . ?
C17 C12 C13 119.0(5) . . ?
C17 C12 C11 125.1(5) . . ?
C13 C12 C11 116.0(5) . . ?
C14 C13 C12 121.8(6) . . ?
C14 C13 H13 119.1 . . ?
C12 C13 H13 119.1 . . ?
C15 C14 C13 118.7(6) . . ?
C15 C14 H14 120.6 . . ?
C13 C14 H14 120.6 . . ?
C14 C15 C16 121.3(6) . . ?
C14 C15 H15 119.4 . . ?
C16 C15 H15 119.4 . . ?
C15 C16 C17 120.8(6) . . ?
C15 C16 H16 119.6 . . ?
C17 C16 H16 119.6 . . ?
C12 C17 C16 118.5(5) . . ?
C12 C17 N1 120.8(5) . . ?
C16 C17 N1 120.7(5) . . ?
C19 C18 C23 118.4(6) . . ?
C19 C18 S1 118.8(5) . . ?
C23 C18 S1 122.8(5) . . ?
C18 C19 C20 120.7(7) . . ?
C18 C19 H19 119.7 . . ?
C20 C19 H19 119.7 . . ?
C19 C20 C21 121.7(7) . . ?
C19 C20 H20 119.2 . . ?
C21 C20 H20 119.2 . . ?
C22 C21 C20 116.9(6) . . ?
C22 C21 C24 122.3(7) . . ?
C20 C21 C24 120.8(7) . . ?
C21 C22 C23 122.8(6) . . ?
C21 C22 H22 118.6 . . ?
C23 C22 H22 118.6 . . ?
C22 C23 C18 119.5(6) . . ?
C22 C23 H23 120.3 . . ?
C18 C23 H23 120.3 . . ?
C21 C24 H24A 109.5 . . ?
C21 C24 H24B 109.5 . . ?
H24A C24 H24B 109.5 . . ?
C21 C24 H24C 109.5 . . ?
H24A C24 H24C 109.5 . . ?
H24B C24 H24C 109.5 . . ?
N2 C25 C26 178.6(7) . . ?
C25 C26 H26A 109.5 . . ?
C25 C26 H26B 109.5 . . ?
H26A C26 H26B 109.5 . . ?
C25 C26 H26C 109.5 . . ?
H26A C26 H26C 109.5 . . ?
H26B C26 H26C 109.5 . . ?
C17 N1 S1 123.4(4) . . ?
C17 N1 Ir1 115.8(4) . . ?
S1 N1 Ir1 120.8(3) . . ?
C25 N2 Ir1 172.6(5) . . ?
C11 O1 Ir1 126.8(4) . . ?
H5X O5 H5Y 115(7) . . ?
O3 S1 O4 116.4(3) . . ?
O3 S1 N1 108.8(3) . . ?
O4 S1 N1 112.9(3) . . ?
O3 S1 C18 105.7(3) . . ?
O4 S1 C18 104.5(3) . . ?
N1 S1 C18 107.9(3) . . ?
N2 Ir1 O1 80.05(17) . . ?
N2 Ir1 N1 89.02(18) . . ?
O1 Ir1 N1 82.92(17) . . ?
N2 Ir1 C1 164.6(2) . . ?
O1 Ir1 C1 108.03(19) . . ?
N1 Ir1 C1 104.7(2) . . ?
N2 Ir1 C4 100.7(2) . . ?
O1 Ir1 C4 155.8(2) . . ?
N1 Ir1 C4 121.2(2) . . ?
C1 Ir1 C4 66.5(2) . . ?
N2 Ir1 C5 133.7(2) . . ?
O1 Ir1 C5 146.2(2) . . ?
N1 Ir1 C5 96.6(2) . . ?
C1 Ir1 C5 39.2(2) . . ?
C4 Ir1 C5 38.8(2) . . ?
N2 Ir1 C3 98.5(2) . . ?
O1 Ir1 C3 115.7(2) . . ?
N1 Ir1 C3 160.8(2) . . ?
C1 Ir1 C3 66.2(2) . . ?
C4 Ir1 C3 40.1(2) . . ?
C5 Ir1 C3 65.5(2) . . ?
N2 Ir1 C2 128.8(2) . . ?
O1 Ir1 C2 94.79(19) . . ?
N1 Ir1 C2 141.4(2) . . ?
C1 Ir1 C2 39.4(2) . . ?
C4 Ir1 C2 65.6(2) . . ?
C5 Ir1 C2 64.8(2) . . ?
C3 Ir1 C2 38.5(2) . . ?

loop_
_geom_bond_atom_site_label_1
_geom_bond_atom_site_label_2
_geom_bond_distance
_geom_bond_site_symmetry_2
_geom_bond_publ_flag
C1 C5 1.436(8) . ?
C1 C2 1.443(8) . ?
C1 C6 1.498(8) . ?
C1 Ir1 2.130(6) . ?
C2 C3 1.419(8) . ?
C2 C7 1.503(9) . ?
C2 Ir1 2.153(6) . ?
C3 C4 1.472(9) . ?
C3 C8 1.490(8) . ?
C3 Ir1 2.150(6) . ?
C4 C5 1.424(8) . ?
C4 C9 1.485(8) . ?
C4 Ir1 2.143(6) . ?
C5 C10 1.501(8) . ?
C5 Ir1 2.148(6) . ?
C6 H6A 0.9800 . ?
C6 H6B 0.9800 . ?
C6 H6C 0.9800 . ?
C7 H7A 0.9800 . ?
C7 H7B 0.9800 . ?
C7 H7C 0.9800 . ?
C8 H8A 0.9800 . ?
C8 H8B 0.9800 . ?
C8 H8C 0.9800 . ?
C9 H9A 0.9800 . ?
C9 H9B 0.9800 . ?
C9 H9C 0.9800 . ?
C10 H10A 0.9800 . ?
C10 H10B 0.9800 . ?
C10 H10C 0.9800 . ?
C11 O2 1.235(7) . ?
C11 O1 1.289(7) . ?
C11 C12 1.509(8) . ?
C12 C17 1.396(8) . ?
C12 C13 1.400(8) . ?
C13 C14 1.385(8) . ?
C13 H13 0.9500 . ?
C14 C15 1.367(9) . ?
C14 H14 0.9500 . ?
C15 C16 1.374(8) . ?
C15 H15 0.9500 . ?
C16 C17 1.409(8) . ?
C16 H16 0.9500 . ?
C17 N1 1.434(7) . ?
C18 C19 1.374(9) . ?
C18 C23 1.401(9) . ?
C18 S1 1.777(6) . ?
C19 C20 1.376(9) . ?
C19 H19 0.9500 . ?
C20 C21 1.388(10) . ?
C20 H20 0.9500 . ?
C21 C22 1.369(9) . ?
C21 C24 1.490(9) . ?
C22 C23 1.372(8) . ?
C22 H22 0.9500 . ?
C23 H23 0.9500 . ?
C24 H24A 0.9800 . ?
C24 H24B 0.9800 . ?
C24 H24C 0.9800 . ?
C25 N2 1.130(7) . ?
C25 C26 1.468(9) . ?
C26 H26A 0.9800 . ?
C26 H26B 0.9800 . ?
C26 H26C 0.9800 . ?
N1 S1 1.594(5) . ?
N1 Ir1 2.115(5) . ?
N2 Ir1 2.062(5) . ?
O1 Ir1 2.083(4) . ?
O3 S1 1.434(4) . ?
O4 S1 1.443(4) . ?
O5 H5X 0.74(6) . ?
O5 H5Y 0.75(6) . ?

loop_
_geom_hbond_atom_site_label_D
_geom_hbond_atom_site_label_H
_geom_hbond_atom_site_label_A
_geom_hbond_distance_DH
_geom_hbond_distance_HA
_geom_hbond_distance_DA
_geom_hbond_angle_DHA
_geom_hbond_site_symmetry_A
O5 H5X O2 0.74(6) 2.13(6) 2.863(7) 171(7) 2_565
O5 H5Y O2 0.75(6) 2.13(6) 2.858(7) 163(7) 1_655
